data_2229031
loop_
_publ_author_name
'Chen, Liuqing'

_publ_section_title
;
 2-{5,5-Dimethyl-3-[2-(pyridin-2-yl)ethenyl]cyclohex-2-enylidene}propanedinitrile
;
_journal_coeditor_code DN2652
_journal_issue 2
_journal_name_full 'Acta Crystallographica Section E'
_journal_page_first o453
_journal_paper_doi 10.1107/S1600536811001486
_journal_volume 67
_journal_year 2011
_chemical_formula_iupac 'C18 H17 N3'
_chemical_formula_moiety 'C18 H17 N3'
_chemical_formula_sum 'C18 H17 N3'
_chemical_formula_weight 275.35
_chemical_name_systematic
;
2-{5,5-Dimethyl-3-[2-(pyridin-2-yl)ethenyl]cyclohex-2-enylidene}propanedinitrile
;
_space_group_IT_number 2
_symmetry_cell_setting triclinic
_symmetry_space_group_name_Hall '-P 1'
_symmetry_space_group_name_H-M 'P -1'
_atom_sites_solution_hydrogens geom
_atom_sites_solution_primary direct
_atom_sites_solution_secondary difmap
_audit_creation_method SHELXL-97
_cell_angle_alpha 89.06(3)
_cell_angle_beta 70.47(3)
_cell_angle_gamma 87.02(3)
_cell_formula_units_Z 2
_cell_length_a 8.4910(17)
_cell_length_b 9.6516(19)
_cell_length_c 9.6532(19)
_cell_measurement_reflns_used 3453
_cell_measurement_temperature 293(2)
_cell_measurement_theta_max 27.20
_cell_measurement_theta_min 2.45
_cell_volume 744.6(3)
_computing_cell_refinement 'SAINT-Plus (Bruker, 2000)'
_computing_data_collection 'SMART (Bruker, 2000)'
_computing_data_reduction 'SAINT-Plus (Bruker, 2000)'
_computing_molecular_graphics 'ORTEPIII (Burnett & Johnson, 1996) and ORTEP-3 for Windows (Farrugia, 1997)'
_computing_publication_material 'SHELXTL/PC (Sheldrick, 2008) and PLATON (Spek, 2009)'
_computing_structure_refinement 'SHELXL97 (Sheldrick, 2008)'
_computing_structure_solution 'SHELXS97 (Sheldrick, 2008)'
_diffrn_ambient_temperature 293(2)
_diffrn_measured_fraction_theta_full 0.991
_diffrn_measured_fraction_theta_max 0.991
_diffrn_measurement_device_type 'Bruker SMART APEX CCD area-detector'
_diffrn_measurement_method '\f and \w'
_diffrn_radiation_monochromator graphite
_diffrn_radiation_source 'fine-focus sealed tube'
_diffrn_radiation_type MoK\a
_diffrn_radiation_wavelength 0.71073
_diffrn_reflns_av_R_equivalents 0.0204
_diffrn_reflns_av_sigmaI/netI 0.0338
_diffrn_reflns_limit_h_max 10
_diffrn_reflns_limit_h_min -10
_diffrn_reflns_limit_k_max 11
_diffrn_reflns_limit_k_min -11
_diffrn_reflns_limit_l_max 11
_diffrn_reflns_limit_l_min -8
_diffrn_reflns_number 5037
_diffrn_reflns_theta_full 25.02
_diffrn_reflns_theta_max 25.02
_diffrn_reflns_theta_min 2.11
_exptl_absorpt_coefficient_mu 0.074
_exptl_absorpt_correction_T_max 0.9926
_exptl_absorpt_correction_T_min 0.9824
_exptl_absorpt_correction_type multi-scan
_exptl_absorpt_process_details '(SADABS; Sheldrick, 2008)'
_exptl_crystal_colour colorless
_exptl_crystal_density_diffrn 1.228
_exptl_crystal_density_method 'not measured'
_exptl_crystal_description block
_exptl_crystal_F_000 292
_exptl_crystal_size_max 0.24
_exptl_crystal_size_mid 0.20
_exptl_crystal_size_min 0.10
_refine_diff_density_max 0.225
_refine_diff_density_min -0.203
_refine_ls_extinction_method none
_refine_ls_goodness_of_fit_ref 1.070
_refine_ls_hydrogen_treatment constr
_refine_ls_matrix_type full
_refine_ls_number_parameters 192
_refine_ls_number_reflns 2617
_refine_ls_number_restraints 0
_refine_ls_restrained_S_all 1.070
_refine_ls_R_factor_all 0.0496
_refine_ls_R_factor_gt 0.0398
_refine_ls_shift/su_max 0.000
_refine_ls_shift/su_mean 0.000
_refine_ls_structure_factor_coef Fsqd
_refine_ls_weighting_details 'calc w=1/[\s^2^(Fo^2^)+(0.0694P)^2^+0.0000P] where P=(Fo^2^+2Fc^2^)/3'
_refine_ls_weighting_scheme calc
_refine_ls_wR_factor_gt 0.1049
_refine_ls_wR_factor_ref 0.1122
_reflns_number_gt 2076
_reflns_number_total 2617
_reflns_threshold_expression I>2\s(I)
_cod_data_source_file dn2652.cif
_cod_data_source_block I
_cod_database_code 2229031
_cod_database_fobs_code 2229031

loop_
_symmetry_equiv_pos_as_xyz
'x, y, z'
'-x, -y, -z'

loop_
_atom_site_type_symbol
_atom_site_label
_atom_site_fract_x
_atom_site_fract_y
_atom_site_fract_z
_atom_site_U_iso_or_equiv
_atom_site_adp_type
_atom_site_calc_flag
_atom_site_refinement_flags
_atom_site_occupancy
_atom_site_disorder_assembly
_atom_site_disorder_group
N N1 1.27970(12) -0.18230(11) 0.77938(12) 0.0255(3) Uani d . 1 . .
N N2 1.19520(13) 0.35307(12) 0.25775(12) 0.0284(3) Uani d . 1 . .
N N3 0.71256(14) 0.57738(13) 0.39307(14) 0.0374(3) Uani d . 1 . .
C C1 1.39339(16) -0.27762(14) 0.79280(15) 0.0301(4) Uani d . 1 . .
H H1 1.5036 -0.2707 0.7316 0.036 Uiso calc R 1 . .
C C2 1.35746(17) -0.38617(14) 0.89219(15) 0.0291(3) Uani d . 1 . .
H H2 1.4413 -0.4502 0.8967 0.035 Uiso calc R 1 . .
C C3 1.19582(17) -0.39740(14) 0.98393(15) 0.0289(3) Uani d . 1 . .
H H3 1.1678 -0.4690 1.0521 0.035 Uiso calc R 1 . .
C C4 1.07473(16) -0.29945(14) 0.97293(14) 0.0245(3) Uani d . 1 . .
H H4 0.9644 -0.3042 1.0345 0.029 Uiso calc R 1 . .
C C5 1.12001(14) -0.19426(13) 0.86906(13) 0.0196(3) Uani d . 1 . .
C C6 0.99405(14) -0.09422(13) 0.84861(13) 0.0197(3) Uani d . 1 . .
H H6 0.8844 -0.0997 0.9117 0.024 Uiso calc R 1 . .
C C7 1.02591(14) 0.00468(13) 0.74519(13) 0.0195(3) Uani d . 1 . .
H H7 1.1372 0.0131 0.6873 0.023 Uiso calc R 1 . .
C C8 0.90367(14) 0.09977(13) 0.71496(13) 0.0182(3) Uani d . 1 . .
C C9 0.72124(14) 0.09492(13) 0.80722(13) 0.0196(3) Uani d . 1 . .
H H9A 0.7055 0.1347 0.9028 0.024 Uiso calc R 1 . .
H H9B 0.6922 -0.0014 0.8223 0.024 Uiso calc R 1 . .
C C10 0.60033(14) 0.17193(13) 0.74062(13) 0.0194(3) Uani d . 1 . .
C C11 0.67159(14) 0.31267(13) 0.68002(13) 0.0199(3) Uani d . 1 . .
H H11A 0.5989 0.3598 0.6333 0.024 Uiso calc R 1 . .
H H11B 0.6737 0.3702 0.7608 0.024 Uiso calc R 1 . .
C C12 0.84488(14) 0.29522(13) 0.57089(13) 0.0184(3) Uani d . 1 . .
C C13 0.95597(14) 0.19220(13) 0.60334(13) 0.0199(3) Uani d . 1 . .
H H13 1.0684 0.1887 0.5455 0.024 Uiso calc R 1 . .
C C14 0.57912(15) 0.08771(14) 0.61607(14) 0.0267(3) Uani d . 1 . .
H H14A 0.5279 0.0026 0.6546 0.040 Uiso calc R 1 . .
H H14B 0.6867 0.0673 0.5435 0.040 Uiso calc R 1 . .
H H14C 0.5094 0.1403 0.5717 0.040 Uiso calc R 1 . .
C C15 0.42935(15) 0.19588(14) 0.85935(14) 0.0260(3) Uani d . 1 . .
H H15A 0.3547 0.2455 0.8181 0.039 Uiso calc R 1 . .
H H15B 0.4412 0.2491 0.9382 0.039 Uiso calc R 1 . .
H H15C 0.3848 0.1081 0.8964 0.039 Uiso calc R 1 . .
C C16 0.89702(14) 0.37719(13) 0.44842(13) 0.0191(3) Uani d . 1 . .
C C17 1.06329(15) 0.36272(12) 0.34315(13) 0.0207(3) Uani d . 1 . .
C C18 0.79250(15) 0.48667(14) 0.41784(14) 0.0234(3) Uani d . 1 . .

loop_
_atom_site_aniso_label
_atom_site_aniso_U_11
_atom_site_aniso_U_22
_atom_site_aniso_U_33
_atom_site_aniso_U_12
_atom_site_aniso_U_13
_atom_site_aniso_U_23
N1 0.0191(5) 0.0285(7) 0.0261(6) 0.0033(5) -0.0046(5) 0.0038(5)
N2 0.0253(6) 0.0333(7) 0.0253(6) -0.0041(5) -0.0067(5) 0.0063(5)
N3 0.0384(7) 0.0344(8) 0.0440(8) -0.0003(6) -0.0207(6) 0.0118(6)
C1 0.0261(7) 0.0339(8) 0.0295(8) 0.0080(6) -0.0096(6) 0.0005(7)
C2 0.0344(8) 0.0250(8) 0.0327(8) 0.0088(6) -0.0190(7) -0.0039(6)
C3 0.0424(8) 0.0199(7) 0.0304(8) -0.0028(6) -0.0201(7) 0.0067(6)
C4 0.0263(7) 0.0245(8) 0.0240(7) -0.0045(6) -0.0098(6) 0.0043(6)
C5 0.0217(7) 0.0190(7) 0.0191(6) -0.0012(5) -0.0082(5) -0.0004(5)
C6 0.0172(6) 0.0211(7) 0.0189(6) -0.0006(5) -0.0035(5) -0.0002(5)
C7 0.0169(6) 0.0209(7) 0.0187(6) 0.0011(5) -0.0036(5) 0.0000(5)
C8 0.0188(6) 0.0185(7) 0.0161(6) -0.0012(5) -0.0042(5) -0.0021(5)
C9 0.0189(6) 0.0198(7) 0.0173(6) -0.0001(5) -0.0026(5) 0.0023(5)
C10 0.0172(6) 0.0215(7) 0.0179(6) -0.0017(5) -0.0039(5) 0.0026(5)
C11 0.0184(6) 0.0207(7) 0.0208(6) 0.0014(5) -0.0072(5) 0.0015(5)
C12 0.0195(6) 0.0177(7) 0.0199(6) -0.0035(5) -0.0087(5) -0.0003(5)
C13 0.0159(6) 0.0216(7) 0.0204(6) 0.0000(5) -0.0040(5) 0.0010(5)
C14 0.0266(7) 0.0306(8) 0.0239(7) -0.0076(6) -0.0089(6) 0.0013(6)
C15 0.0190(7) 0.0321(8) 0.0245(7) 0.0016(6) -0.0049(6) 0.0055(6)
C16 0.0185(6) 0.0196(7) 0.0204(7) -0.0033(5) -0.0077(5) 0.0018(5)
C17 0.0258(7) 0.0187(7) 0.0213(7) -0.0050(5) -0.0124(6) 0.0056(5)
C18 0.0243(7) 0.0256(8) 0.0219(7) -0.0058(6) -0.0095(6) 0.0053(6)

loop_
_atom_type_symbol
_atom_type_description
_atom_type_scat_dispersion_real
_atom_type_scat_dispersion_imag
_atom_type_scat_source
C C 0.0033 0.0016 'International Tables Vol C Tables 4.2.6.8 and 6.1.1.4'
H H 0.0000 0.0000 'International Tables Vol C Tables 4.2.6.8 and 6.1.1.4'
N N 0.0061 0.0033 'International Tables Vol C Tables 4.2.6.8 and 6.1.1.4'

loop_
_geom_angle_atom_site_label_1
_geom_angle_atom_site_label_2
_geom_angle_atom_site_label_3
_geom_angle_site_symmetry_1
_geom_angle_site_symmetry_3
_geom_angle
_geom_angle_publ_flag
C1 N1 C5 . . 117.15(12) ?
N1 C1 C2 . . 124.07(13) ?
N1 C1 H1 . . 118.0 ?
C2 C1 H1 . . 118.0 ?
C3 C2 C1 . . 118.69(12) ?
C3 C2 H2 . . 120.7 ?
C1 C2 H2 . . 120.7 ?
C2 C3 C4 . . 118.58(13) ?
C2 C3 H3 . . 120.7 ?
C4 C3 H3 . . 120.7 ?
C3 C4 C5 . . 119.43(12) ?
C3 C4 H4 . . 120.3 ?
C5 C4 H4 . . 120.3 ?
N1 C5 C4 . . 122.06(12) ?
N1 C5 C6 . . 117.04(12) ?
C4 C5 C6 . . 120.86(11) ?
C7 C6 C5 . . 124.47(11) ?
C7 C6 H6 . . 117.8 ?
C5 C6 H6 . . 117.8 ?
C6 C7 C8 . . 126.26(11) ?
C6 C7 H7 . . 116.9 ?
C8 C7 H7 . . 116.9 ?
C13 C8 C7 . . 119.05(11) ?
C13 C8 C9 . . 121.08(11) ?
C7 C8 C9 . . 119.87(11) ?
C8 C9 C10 . . 114.54(10) ?
C8 C9 H9A . . 108.6 ?
C10 C9 H9A . . 108.6 ?
C8 C9 H9B . . 108.6 ?
C10 C9 H9B . . 108.6 ?
H9A C9 H9B . . 107.6 ?
C14 C10 C15 . . 108.76(10) ?
C14 C10 C9 . . 110.84(10) ?
C15 C10 C9 . . 109.57(10) ?
C14 C10 C11 . . 109.23(10) ?
C15 C10 C11 . . 109.62(10) ?
C9 C10 C11 . . 108.81(10) ?
C12 C11 C10 . . 111.68(10) ?
C12 C11 H11A . . 109.3 ?
C10 C11 H11A . . 109.3 ?
C12 C11 H11B . . 109.3 ?
C10 C11 H11B . . 109.3 ?
H11A C11 H11B . . 107.9 ?
C16 C12 C13 . . 121.43(11) ?
C16 C12 C11 . . 121.50(11) ?
C13 C12 C11 . . 117.03(11) ?
C8 C13 C12 . . 122.75(11) ?
C8 C13 H13 . . 118.6 ?
C12 C13 H13 . . 118.6 ?
C10 C14 H14A . . 109.5 ?
C10 C14 H14B . . 109.5 ?
H14A C14 H14B . . 109.5 ?
C10 C14 H14C . . 109.5 ?
H14A C14 H14C . . 109.5 ?
H14B C14 H14C . . 109.5 ?
C10 C15 H15A . . 109.5 ?
C10 C15 H15B . . 109.5 ?
H15A C15 H15B . . 109.5 ?
C10 C15 H15C . . 109.5 ?
H15A C15 H15C . . 109.5 ?
H15B C15 H15C . . 109.5 ?
C12 C16 C18 . . 122.74(11) ?
C12 C16 C17 . . 122.27(11) ?
C18 C16 C17 . . 114.97(11) ?
N2 C17 C16 . . 178.78(14) ?
N3 C18 C16 . . 177.81(14) ?

loop_
_geom_bond_atom_site_label_1
_geom_bond_atom_site_label_2
_geom_bond_site_symmetry_2
_geom_bond_distance
_geom_bond_publ_flag
N1 C1 . 1.3352(17) ?
N1 C5 . 1.3526(16) ?
N2 C17 . 1.1476(16) ?
N3 C18 . 1.1507(17) ?
C1 C2 . 1.384(2) ?
C1 H1 . 0.9300 ?
C2 C3 . 1.3709(19) ?
C2 H2 . 0.9300 ?
C3 C4 . 1.3895(18) ?
C3 H3 . 0.9300 ?
C4 C5 . 1.3904(19) ?
C4 H4 . 0.9300 ?
C5 C6 . 1.4638(17) ?
C6 C7 . 1.3402(19) ?
C6 H6 . 0.9300 ?
C7 C8 . 1.4490(17) ?
C7 H7 . 0.9300 ?
C8 C13 . 1.3578(18) ?
C8 C9 . 1.5095(16) ?
C9 C10 . 1.5382(17) ?
C9 H9A . 0.9700 ?
C9 H9B . 0.9700 ?
C10 C14 . 1.5267(17) ?
C10 C15 . 1.5284(17) ?
C10 C11 . 1.5415(18) ?
C11 C12 . 1.4990(17) ?
C11 H11A . 0.9700 ?
C11 H11B . 0.9700 ?
C12 C16 . 1.3694(18) ?
C12 C13 . 1.4374(17) ?
C13 H13 . 0.9300 ?
C14 H14A . 0.9600 ?
C14 H14B . 0.9600 ?
C14 H14C . 0.9600 ?
C15 H15A . 0.9600 ?
C15 H15B . 0.9600 ?
C15 H15C . 0.9600 ?
C16 C18 . 1.4349(18) ?
C16 C17 . 1.4388(17) ?

loop_
_geom_hbond_atom_site_label_D
_geom_hbond_atom_site_label_H
_geom_hbond_atom_site_label_A
_geom_hbond_site_symmetry_A
_geom_hbond_distance_DH
_geom_hbond_distance_HA
_geom_hbond_distance_DA
_geom_hbond_angle_DHA
C9 H9A Cg1 2_757 0.97 2.77 3.6933(16) 160

loop_
_geom_torsion_atom_site_label_1
_geom_torsion_atom_site_label_2
_geom_torsion_atom_site_label_3
_geom_torsion_atom_site_label_4
_geom_torsion_site_symmetry_1
_geom_torsion_site_symmetry_2
_geom_torsion_site_symmetry_3
_geom_torsion_site_symmetry_4
_geom_torsion
_geom_torsion_publ_flag
C13 C8 C9 C10 . . . . 15.38(17) ?
C7 C8 C9 C10 . . . . -164.63(10) ?
C8 C9 C10 C14 . . . . 76.11(13) ?
C8 C9 C10 C15 . . . . -163.85(10) ?
C8 C9 C10 C11 . . . . -44.02(14) ?
C14 C10 C11 C12 . . . . -65.09(13) ?
C9 C10 C11 C12 . . . . 56.03(13) ?
C10 C11 C12 C16 . . . . 142.28(12) ?
C10 C11 C12 C13 . . . . -40.03(15) ?
C7 C8 C13 C12 . . . . -176.48(10) ?
C9 C8 C13 C12 . . . . 3.51(19) ?
C11 C12 C13 C8 . . . . 9.42(18) ?
C11 C12 C16 C18 . . . . 1.62(19) ?
C13 C12 C16 C17 . . . . 1.87(18) ?
C11 C12 C16 C17 . . . . 179.46(11) ?

loop_
_cod_related_entry_id
_cod_related_entry_database
_cod_related_entry_code
1 ChemSpider 30656460
